data_1562173
loop_
_publ_author_name
'Hou, Min'
'Xu, Mengmeng'
'Yang, Baochao'
'He, Haibing'
'Gao, Shuanhu'

_publ_section_title
;
 Construction of polycyclic structures with vicinal all-carbon quaternary
 stereocenters <i>via</i> an enantioselective photoenolization/Diels-Alder
 reaction.
;
_journal_issue 21
_journal_name_full 'Chemical science'
_journal_page_first 7575
_journal_page_last 7582
_journal_paper_doi 10.1039/d1sc00883h
_journal_volume 12
_journal_year 2021
_chemical_absolute_configuration ad
_chemical_formula_moiety 'C20 H28 O4'
_chemical_formula_sum 'C20 H28 O4'
_chemical_formula_weight 332.42
_space_group_crystal_system monoclinic
_space_group_IT_number 4
_space_group_name_Hall 'P 2yb'
_space_group_name_H-M_alt 'P 1 21 1'
_atom_sites_solution_hydrogens geom
_atom_sites_solution_primary dual
_audit_creation_date 2019-04-10
_audit_creation_method
;
Olex2 1.2
(compiled 2018.05.29 svn.r3508 for OlexSys, GUI svn.r5506)
;
_audit_update_record
;
2019-08-15 deposited with the CCDC.	2021-04-26 downloaded from the CCDC.
;
_cell_angle_alpha 90
_cell_angle_beta 90.3200(10)
_cell_angle_gamma 90
_cell_formula_units_Z 2
_cell_length_a 8.73630(10)
_cell_length_b 7.52970(10)
_cell_length_c 13.3695(2)
_cell_measurement_reflns_used 15601
_cell_measurement_temperature 293(2)
_cell_measurement_theta_max 73.9280
_cell_measurement_theta_min 5.0540
_cell_volume 879.45(2)
_computing_cell_refinement 'CrysAlisPro 1.171.39.32a (Rigaku OD, 2017)'
_computing_data_collection 'CrysAlisPro 1.171.39.32a (Rigaku OD, 2017)'
_computing_data_reduction 'CrysAlisPro 1.171.39.32a (Rigaku OD, 2017)'
_computing_molecular_graphics 'Olex2 (Dolomanov et al., 2009)'
_computing_publication_material 'Olex2 (Dolomanov et al., 2009)'
_computing_structure_refinement 'ShelXL (Sheldrick, 2015)'
_computing_structure_solution 'ShelXT (Sheldrick, 2015)'
_diffrn_ambient_temperature 293(2)
_diffrn_detector 'CCD plate'
_diffrn_measured_fraction_theta_full 0.997
_diffrn_measured_fraction_theta_max 0.997
_diffrn_measurement_details
;
List of Runs (angles in degrees, time in seconds):

  # Type    Start    End  Width  t~exp~   \w     \q     \k     \f   Frames
#--------------------------------------------------------------------------
  1  \w    -88.00 -36.00   1.00    1.00    --    0.00 -57.00-180.00   52
  2  \w    -88.00  18.00   1.00    1.00    --    0.00 -38.00-120.00  106
  3  \w    -83.00 -47.00   1.00    1.00    --    0.00 -19.00 -30.00   36
  4  \w    -22.00  19.00   1.00    1.00    --    0.00 -57.00-180.00   41
  5  \w    -23.00  14.00   1.00    1.00    --    0.00  57.00-120.00   37
  6  \w    -40.00  19.00   1.00    1.00    --    0.00 -19.00 -30.00   59
  7  \w    -17.00  15.00   1.00    1.00    --    0.00  38.00 120.00   32
  8  \w    -45.00 -19.00   1.00    1.00    --    0.00 -38.00  30.00   26
  9  \w    -71.00  -3.00   1.00    1.00    --    0.00 -38.00 -60.00   68
 10  \w    -61.00  19.00   1.00    1.00    --    0.00 -38.00  90.00   80
 11  \w    -18.00  19.00   1.00    1.00    --    0.00 -38.00  30.00   37
 12  \w     63.00  89.00   1.00    1.00    --   95.80  82.00-120.00   26
 13  \w    121.00 161.00   1.00    1.00    --   95.80  80.00 104.93   40
 14  \w    121.00 147.00   1.00    1.00    --   95.80  82.00-120.00   26
 15  \w     76.00 133.00   1.00    1.00    --   95.80  61.00  90.00   57
 16  \w     63.00  93.00   1.00    1.00    --   95.80  82.00-150.00   30
 17  \w     64.00  90.00   1.00    1.00    --   95.80  80.00 104.93   26
 18  \w     71.00 121.00   1.00    1.00    --   95.80  66.00 -28.25   50
 19  \w     75.00 128.00   1.00    1.00    --   95.80 -82.00-180.00   53
 20  \w     69.00 105.00   1.00    1.00    --   95.80  68.00  97.47   36
 21  \w      6.00  67.00   1.00    1.00    --   95.80 -82.00-180.00   61
 22  \w    119.00 145.00   1.00    1.00    --   95.80  45.00-180.00   26
 23  \w     65.00  91.00   1.00    1.00    --   95.80  77.00-180.00   26
 24  \w     50.00 120.00   1.00    1.00    --   95.80 -82.00 -60.00   70
 25  \w     66.00  92.00   1.00    1.00    --   95.80  77.00-120.00   26
 26  \w     65.00  90.00   1.00    1.00    --   95.80  77.00  30.00   25
 27  \w     71.00 182.00   1.00    1.00    --   95.80  61.00  60.00  111
 28  \w     72.00  99.00   1.00    1.00    --   95.80  61.00 -90.00   27
 29  \w     64.00  90.00   1.00    1.00    --   95.80  82.00 120.00   26
 30  \w    116.00 184.00   1.00    1.00    --   95.80  82.00 120.00   68
 31  \w    145.00 185.00   1.00    1.00    --   95.80  80.00 -17.60   40
 32  \w     75.00 185.00   1.00    1.00    --   95.80  55.00-165.24  110
 33  \w     76.00 102.00   1.00    1.00    --   95.80  45.00-180.00   26
 34  \w     64.00  90.00   1.00    1.00    --   95.80  80.00 -17.60   26
 35  \w     65.00  92.00   1.00    1.00    --   95.80  77.00 150.00   27
 36  \w     63.00  88.00   1.00    1.00    --   95.80  82.00  60.00   25
 37  \w     65.00  90.00   1.00    1.00    --   95.80  77.00 -30.00   25
 38  \w      8.00  62.00   1.00    1.00    --   95.80 -61.00  30.00   54
 39  \w     67.00 120.00   1.00    1.00    --   95.80 -61.00  30.00   53
 40  \w     65.00  91.00   1.00    1.00    --   95.80  77.00 -90.00   26
 41  \w     66.00  92.00   1.00    1.00    --   95.80  82.00  90.00   26
 42  \w    110.00 182.00   1.00    1.00    --   95.80  82.00  90.00   72
 43  \w     75.00 159.00   1.00    1.00    --   95.80  45.00 -90.00   84
 44  \w     63.00  89.00   1.00    1.00    --   95.80  82.00 -60.00   26
 45  \w     36.00 127.00   1.00    1.00    --   95.80 -82.00  30.00   91
 46  \w     65.00  91.00   1.00    1.00    --   95.80  77.00   0.00   26
 47  \w      6.00 126.00   1.00    1.00    --   95.80 -77.00 150.00  120
 48  \w     63.00  89.00   1.00    1.00    --   95.80  82.00   0.00   26
 49  \w     71.00  97.00   1.00    1.00    --   95.80  61.00-180.00   26
 50  \w     71.00 185.00   1.00    1.00    --   95.80  61.00   0.00  114
 51  \w     66.00 138.00   1.00    1.00    --   95.80  82.00 -90.00   72
 52  \w     69.00  95.00   1.00    1.00    --   95.80  65.00  68.67   26
 53  \w    123.00 148.00   1.00    1.00    --   95.80  66.00 -28.25   25
 54  \w     75.00 181.00   1.00    1.00    --   95.80  45.00 -30.00  106
 55  \w    155.00 180.00   1.00    1.00    --   95.80  58.00  41.45   25
 56  \w     65.00 115.00   1.00    1.00    --   95.80  77.00 120.00   50
 57  \w     77.00 102.00   1.00    1.00    --   95.80  30.00 -90.00   25
 58  \w     71.00 114.00   1.00    1.00    --   95.80  61.00-150.00   43
 59  \w     72.00  98.00   1.00    1.00    --   95.80  58.00  41.45   26
;
_diffrn_measurement_device 'four-circle diffractometer'
_diffrn_measurement_device_type 'XtaLAB AFC12 (RINC): Kappa dual home/near'
_diffrn_measurement_method '\w scans'
_diffrn_orient_matrix_type 'CrysAlisPro convention (1999,Acta A55,543-557)'
_diffrn_orient_matrix_UB_11 0.1515152000
_diffrn_orient_matrix_UB_12 0.0017990000
_diffrn_orient_matrix_UB_13 -0.0582962000
_diffrn_orient_matrix_UB_21 -0.0893333000
_diffrn_orient_matrix_UB_22 -0.0238616000
_diffrn_orient_matrix_UB_23 -0.0987334000
_diffrn_orient_matrix_UB_31 -0.0120533000
_diffrn_orient_matrix_UB_32 0.2033197000
_diffrn_orient_matrix_UB_33 -0.0110276000
_diffrn_radiation_monochromator graphite
_diffrn_radiation_probe x-ray
_diffrn_radiation_type CuK\a
_diffrn_radiation_wavelength 1.54184
_diffrn_reflns_av_R_equivalents 0.0339
_diffrn_reflns_av_unetI/netI 0.0189
_diffrn_reflns_Laue_measured_fraction_full 0.997
_diffrn_reflns_Laue_measured_fraction_max 0.997
_diffrn_reflns_limit_h_max 10
_diffrn_reflns_limit_h_min -10
_diffrn_reflns_limit_k_max 8
_diffrn_reflns_limit_k_min -8
_diffrn_reflns_limit_l_max 15
_diffrn_reflns_limit_l_min -15
_diffrn_reflns_number 17821
_diffrn_reflns_point_group_measured_fraction_full 0.946
_diffrn_reflns_point_group_measured_fraction_max 0.946
_diffrn_reflns_theta_full 67.079
_diffrn_reflns_theta_max 67.079
_diffrn_reflns_theta_min 5.063
_diffrn_source 'fine-focus sealed X-ray tube'
_diffrn_source_type 'Enhance (Cu) X-ray Source'
_exptl_absorpt_coefficient_mu 0.690
_exptl_absorpt_correction_T_max 1.00000
_exptl_absorpt_correction_T_min 0.41048
_exptl_absorpt_correction_type multi-scan
_exptl_absorpt_process_details
;
CrysAlisPro 1.171.39.32a (Rigaku Oxford Diffraction, 2017)
Empirical absorption correction using spherical harmonics,
 implemented in SCALE3 ABSPACK scaling algorithm.
;
_exptl_crystal_colour 'clear light colourless'
_exptl_crystal_colour_lustre clear
_exptl_crystal_colour_modifier light
_exptl_crystal_colour_primary colourless
_exptl_crystal_density_diffrn 1.255
_exptl_crystal_description block
_exptl_crystal_F_000 360
_exptl_crystal_size_max 0.42
_exptl_crystal_size_mid 0.28
_exptl_crystal_size_min 0.22
_refine_diff_density_max 0.129
_refine_diff_density_min -0.160
_refine_diff_density_rms 0.034
_refine_ls_abs_structure_details
;
 Flack x determined using 1242 quotients [(I+)-(I-)]/[(I+)+(I-)]
 (Parsons, Flack and Wagner, Acta Cryst. B69 (2013) 249-259).
;
_refine_ls_abs_structure_Flack 0.12(7)
_refine_ls_extinction_method none
_refine_ls_goodness_of_fit_ref 1.035
_refine_ls_hydrogen_treatment constr
_refine_ls_matrix_type full
_refine_ls_number_parameters 223
_refine_ls_number_reflns 2951
_refine_ls_number_restraints 1
_refine_ls_restrained_S_all 1.035
_refine_ls_R_factor_all 0.0267
_refine_ls_R_factor_gt 0.0266
_refine_ls_shift/su_max 0.000
_refine_ls_shift/su_mean 0.000
_refine_ls_structure_factor_coef Fsqd
_refine_ls_weighting_details 'w=1/[\s^2^(Fo^2^)+(0.0383P)^2^+0.1762P] where P=(Fo^2^+2Fc^2^)/3'
_refine_ls_weighting_scheme calc
_refine_ls_wR_factor_gt 0.0687
_refine_ls_wR_factor_ref 0.0688
_reflns_Friedel_coverage 0.750
_reflns_Friedel_fraction_full 0.885
_reflns_Friedel_fraction_max 0.885
_reflns_number_gt 2931
_reflns_number_total 2951
_reflns_threshold_expression 'I > 2\s(I)'
_cod_data_source_file d1sc00883h2.cif
_cod_data_source_block exp_764
_cod_depositor_comments 'Adding full bibliography for 1562171--1562180.cif.'
_cod_database_code 1562173
_shelx_shelxl_version_number 2016/6
_shelx_space_group_comment
;
The symmetry employed for this shelxl refinement is uniquely defined
by the following loop, which should always be used as a source of
symmetry information in preference to the above space-group names.
They are only intended as comments.
;
_shelx_estimated_absorpt_t_max 0.863
_shelx_estimated_absorpt_t_min 0.761
_reflns_odcompleteness_completeness 99.94
_reflns_odcompleteness_iscentric 1
_reflns_odcompleteness_theta 66.97
_olex2_refinement_description
;
1. Fixed Uiso
 At 1.2 times of:
  All C(H) groups, All C(H,H) groups
 At 1.5 times of:
  All C(H,H,H) groups, All O(H) groups
2.a Ternary CH refined with riding coordinates:
 C14(H14)
2.b Secondary CH2 refined with riding coordinates:
 C7(H7A,H7B), C9(H9A,H9B), C10(H10A,H10B), C11(H11A,H11B)
2.c Aromatic/amide H refined with riding coordinates:
 C3(H3A), C5(H5), C18(H18)
2.d Idealised Me refined as rotating group:
 C15(H15A,H15B,H15C), C16(H16A,H16B,H16C), C17(H17A,H17B,H17C), C19(H19A,H19B,
 H19C), C20(H20A,H20B,H20C)
2.e Idealised tetrahedral OH refined as rotating group:
 O3(H3)
;
_olex2_submission_special_instructions 'No special instructions were received'
_oxdiff_exptl_absorpt_empirical_details
;
Empirical correction (ABSPACK) includes:
- Absorption correction using spherical harmonics
- Frame scaling
;
_oxdiff_exptl_absorpt_empirical_full_max 2.118
_oxdiff_exptl_absorpt_empirical_full_min 0.547

loop_
_space_group_symop_operation_xyz
'x, y, z'
'-x, y+1/2, -z'

loop_
_atom_site_label
_atom_site_type_symbol
_atom_site_fract_x
_atom_site_fract_y
_atom_site_fract_z
_atom_site_U_iso_or_equiv
_atom_site_adp_type
_atom_site_occupancy
_atom_site_site_symmetry_order
_atom_site_calc_flag
_atom_site_refinement_flags_posn
_atom_site_refinement_flags_adp
_atom_site_refinement_flags_occupancy
_atom_site_disorder_assembly
_atom_site_disorder_group
O1 O 0.20370(13) 0.26757(18) 0.54347(9) 0.0188(3) Uani 1 1 d . . . . .
O2 O 0.71863(13) 0.08242(19) 0.59266(9) 0.0205(3) Uani 1 1 d . . . . .
O3 O 0.20200(14) 0.66050(19) 0.60755(9) 0.0227(3) Uani 1 1 d . . . . .
H3 H 0.227817 0.618108 0.553726 0.034 Uiso 1 1 calc GR . . . .
O4 O 0.09570(16) 0.9161(2) 0.81578(11) 0.0297(3) Uani 1 1 d . . . . .
C1 C 0.35261(18) 0.4099(3) 0.66627(12) 0.0157(4) Uani 1 1 d . . . . .
C2 C 0.34336(19) 0.2810(3) 0.58995(12) 0.0165(4) Uani 1 1 d . . . . .
C3 C 0.46729(19) 0.1749(3) 0.56576(12) 0.0178(4) Uani 1 1 d . . . . .
H3A H 0.460535 0.092311 0.514207 0.021 Uiso 1 1 calc R . . . .
C4 C 0.60276(18) 0.1951(2) 0.62075(12) 0.0172(4) Uani 1 1 d . . . . .
C5 C 0.61397(19) 0.3177(3) 0.69705(13) 0.0180(4) Uani 1 1 d . . . . .
H5 H 0.704702 0.328761 0.733225 0.022 Uiso 1 1 calc R . . . .
C6 C 0.48828(19) 0.4256(2) 0.71990(13) 0.0169(4) Uani 1 1 d . . . . .
C7 C 0.50131(19) 0.5519(3) 0.80746(13) 0.0199(4) Uani 1 1 d . . . . .
H7A H 0.601127 0.608034 0.804979 0.024 Uiso 1 1 calc R . . . .
H7B H 0.497552 0.482616 0.868579 0.024 Uiso 1 1 calc R . . . .
C8 C 0.37883(19) 0.6993(3) 0.81405(13) 0.0179(4) Uani 1 1 d . . . . .
C9 C 0.3843(2) 0.7744(3) 0.92137(14) 0.0236(4) Uani 1 1 d . . . . .
H9A H 0.489923 0.800095 0.938749 0.028 Uiso 1 1 calc R . . . .
H9B H 0.328355 0.885708 0.922640 0.028 Uiso 1 1 calc R . . . .
C10 C 0.3180(2) 0.6514(3) 1.00033(13) 0.0248(4) Uani 1 1 d . . . . .
H10A H 0.380765 0.545545 1.005695 0.030 Uiso 1 1 calc R . . . .
H10B H 0.318940 0.710719 1.064751 0.030 Uiso 1 1 calc R . . . .
C11 C 0.1551(2) 0.5996(3) 0.97301(13) 0.0231(4) Uani 1 1 d . . . . .
H11A H 0.092258 0.705792 0.972135 0.028 Uiso 1 1 calc R . . . .
H11B H 0.115617 0.521814 1.024622 0.028 Uiso 1 1 calc R . . . .
C12 C 0.13936(19) 0.5056(3) 0.87122(13) 0.0179(4) Uani 1 1 d . . . . .
C13 C 0.21457(18) 0.6261(2) 0.78644(12) 0.0153(4) Uani 1 1 d . . . . .
C14 C 0.21560(18) 0.5271(2) 0.68457(12) 0.0161(4) Uani 1 1 d . . . . .
H14 H 0.123950 0.452219 0.681387 0.019 Uiso 1 1 calc R . . . .
C15 C 0.8586(2) 0.0894(3) 0.64813(15) 0.0272(4) Uani 1 1 d . . . . .
H15A H 0.928458 0.002392 0.622440 0.041 Uiso 1 1 calc GR . . . .
H15B H 0.838619 0.064936 0.717309 0.041 Uiso 1 1 calc GR . . . .
H15C H 0.902927 0.205513 0.641945 0.041 Uiso 1 1 calc GR . . . .
C16 C 0.1871(2) 0.1330(3) 0.46886(14) 0.0257(4) Uani 1 1 d . . . . .
H16A H 0.255555 0.156880 0.414589 0.039 Uiso 1 1 calc GR . . . .
H16B H 0.083558 0.132318 0.444401 0.039 Uiso 1 1 calc GR . . . .
H16C H 0.210960 0.019295 0.497467 0.039 Uiso 1 1 calc GR . . . .
C17 C 0.4285(2) 0.8474(3) 0.74162(15) 0.0266(4) Uani 1 1 d . . . . .
H17A H 0.524614 0.895908 0.763446 0.040 Uiso 1 1 calc GR . . . .
H17B H 0.352426 0.939388 0.740679 0.040 Uiso 1 1 calc GR . . . .
H17C H 0.439299 0.799034 0.675587 0.040 Uiso 1 1 calc GR . . . .
C18 C 0.0987(2) 0.7763(3) 0.77201(13) 0.0202(4) Uani 1 1 d . . . . .
H18 H 0.022344 0.757692 0.724373 0.024 Uiso 1 1 calc R . . . .
C19 C -0.0345(2) 0.4829(3) 0.85274(15) 0.0261(4) Uani 1 1 d . . . . .
H19A H -0.075914 0.403130 0.901640 0.039 Uiso 1 1 calc GR . . . .
H19B H -0.051450 0.435311 0.786989 0.039 Uiso 1 1 calc GR . . . .
H19C H -0.084144 0.596247 0.858125 0.039 Uiso 1 1 calc GR . . . .
C20 C 0.2067(2) 0.3178(3) 0.87628(14) 0.0231(4) Uani 1 1 d . . . . .
H20A H 0.314904 0.324897 0.888432 0.035 Uiso 1 1 calc GR . . . .
H20B H 0.188238 0.257793 0.814008 0.035 Uiso 1 1 calc GR . . . .
H20C H 0.159041 0.253048 0.929565 0.035 Uiso 1 1 calc GR . . . .

loop_
_atom_site_aniso_label
_atom_site_aniso_U_11
_atom_site_aniso_U_22
_atom_site_aniso_U_33
_atom_site_aniso_U_23
_atom_site_aniso_U_13
_atom_site_aniso_U_12
O1 0.0161(6) 0.0219(7) 0.0184(6) -0.0055(5) -0.0021(4) 0.0006(5)
O2 0.0166(6) 0.0244(8) 0.0204(6) -0.0018(5) 0.0012(5) 0.0061(5)
O3 0.0273(6) 0.0257(8) 0.0151(6) 0.0024(5) 0.0004(5) 0.0067(6)
O4 0.0327(7) 0.0205(8) 0.0360(8) -0.0050(6) -0.0056(6) 0.0076(6)
C1 0.0156(8) 0.0159(10) 0.0158(8) 0.0016(7) 0.0031(6) -0.0015(7)
C2 0.0154(8) 0.0180(10) 0.0162(8) 0.0032(7) 0.0008(6) -0.0016(7)
C3 0.0196(8) 0.0188(10) 0.0149(8) -0.0010(7) 0.0021(6) 0.0000(7)
C4 0.0161(8) 0.0183(10) 0.0173(8) 0.0048(7) 0.0043(6) 0.0026(7)
C5 0.0130(8) 0.0223(11) 0.0187(8) 0.0023(7) -0.0006(6) -0.0016(7)
C6 0.0149(8) 0.0186(10) 0.0172(8) 0.0013(7) 0.0018(6) -0.0028(7)
C7 0.0151(8) 0.0231(11) 0.0215(8) -0.0046(7) -0.0010(6) -0.0020(7)
C8 0.0175(8) 0.0157(10) 0.0205(9) -0.0025(7) -0.0015(6) -0.0016(7)
C9 0.0226(9) 0.0209(11) 0.0272(9) -0.0085(8) -0.0054(7) 0.0002(8)
C10 0.0293(9) 0.0285(12) 0.0166(9) -0.0069(8) -0.0036(7) 0.0096(8)
C11 0.0267(9) 0.0255(11) 0.0173(8) -0.0010(8) 0.0037(7) 0.0049(8)
C12 0.0179(8) 0.0178(10) 0.0181(8) 0.0010(7) 0.0030(6) -0.0002(7)
C13 0.0171(8) 0.0140(10) 0.0148(8) -0.0003(7) 0.0009(6) -0.0013(7)
C14 0.0144(8) 0.0169(10) 0.0168(8) -0.0001(7) -0.0007(6) -0.0006(7)
C15 0.0186(8) 0.0344(12) 0.0285(9) -0.0032(9) -0.0029(7) 0.0085(8)
C16 0.0226(9) 0.0300(12) 0.0245(9) -0.0108(8) -0.0046(7) 0.0018(8)
C17 0.0243(9) 0.0218(11) 0.0339(10) 0.0013(8) 0.0012(8) -0.0078(8)
C18 0.0222(8) 0.0192(10) 0.0192(8) 0.0002(7) -0.0003(6) 0.0031(7)
C19 0.0196(9) 0.0312(12) 0.0277(10) -0.0005(9) 0.0062(7) -0.0038(8)
C20 0.0284(10) 0.0181(11) 0.0230(9) 0.0038(7) 0.0050(7) -0.0020(7)

loop_
_atom_type_symbol
_atom_type_description
_atom_type_scat_dispersion_real
_atom_type_scat_dispersion_imag
_atom_type_scat_source
C C 0.0181 0.0091 'International Tables Vol C Tables 4.2.6.8 and 6.1.1.4'
H H 0.0000 0.0000 'International Tables Vol C Tables 4.2.6.8 and 6.1.1.4'
O O 0.0492 0.0322 'International Tables Vol C Tables 4.2.6.8 and 6.1.1.4'

loop_
_geom_angle_atom_site_label_1
_geom_angle_atom_site_label_2
_geom_angle_atom_site_label_3
_geom_angle
_geom_angle_site_symmetry_1
_geom_angle_site_symmetry_3
_geom_angle_publ_flag
C2 O1 C16 117.12(14) . . ?
C4 O2 C15 117.74(14) . . ?
C14 O3 H3 109.5 . . ?
C2 C1 C14 118.53(14) . . ?
C6 C1 C2 118.54(15) . . ?
C6 C1 C14 122.91(16) . . ?
O1 C2 C1 115.23(15) . . ?
O1 C2 C3 123.15(16) . . ?
C3 C2 C1 121.61(15) . . ?
C2 C3 H3A 120.8 . . ?
C2 C3 C4 118.36(16) . . ?
C4 C3 H3A 120.8 . . ?
O2 C4 C3 114.32(15) . . ?
O2 C4 C5 124.47(15) . . ?
C5 C4 C3 121.20(15) . . ?
C4 C5 H5 120.1 . . ?
C4 C5 C6 119.81(15) . . ?
C6 C5 H5 120.1 . . ?
C1 C6 C5 120.44(16) . . ?
C1 C6 C7 120.94(15) . . ?
C5 C6 C7 118.54(15) . . ?
C6 C7 H7A 108.2 . . ?
C6 C7 H7B 108.2 . . ?
C6 C7 C8 116.55(14) . . ?
H7A C7 H7B 107.3 . . ?
C8 C7 H7A 108.2 . . ?
C8 C7 H7B 108.2 . . ?
C7 C8 C13 111.37(15) . . ?
C9 C8 C7 107.39(14) . . ?
C9 C8 C13 111.63(13) . . ?
C17 C8 C7 106.67(14) . . ?
C17 C8 C9 108.18(15) . . ?
C17 C8 C13 111.37(14) . . ?
C8 C9 H9A 108.7 . . ?
C8 C9 H9B 108.7 . . ?
H9A C9 H9B 107.6 . . ?
C10 C9 C8 114.35(16) . . ?
C10 C9 H9A 108.7 . . ?
C10 C9 H9B 108.7 . . ?
C9 C10 H10A 109.6 . . ?
C9 C10 H10B 109.6 . . ?
H10A C10 H10B 108.1 . . ?
C11 C10 C9 110.44(15) . . ?
C11 C10 H10A 109.6 . . ?
C11 C10 H10B 109.6 . . ?
C10 C11 H11A 108.7 . . ?
C10 C11 H11B 108.7 . . ?
C10 C11 C12 114.20(14) . . ?
H11A C11 H11B 107.6 . . ?
C12 C11 H11A 108.7 . . ?
C12 C11 H11B 108.7 . . ?
C11 C12 C13 109.33(15) . . ?
C11 C12 C19 105.94(14) . . ?
C19 C12 C13 110.91(14) . . ?
C20 C12 C11 110.67(15) . . ?
C20 C12 C13 113.35(14) . . ?
C20 C12 C19 106.35(15) . . ?
C8 C13 C12 114.19(13) . . ?
C14 C13 C8 111.28(13) . . ?
C14 C13 C12 110.76(14) . . ?
C18 C13 C8 111.80(15) . . ?
C18 C13 C12 103.59(13) . . ?
C18 C13 C14 104.55(13) . . ?
O3 C14 C1 110.72(13) . . ?
O3 C14 C13 106.92(14) . . ?
O3 C14 H14 107.8 . . ?
C1 C14 C13 115.57(13) . . ?
C1 C14 H14 107.8 . . ?
C13 C14 H14 107.8 . . ?
O2 C15 H15A 109.5 . . ?
O2 C15 H15B 109.5 . . ?
O2 C15 H15C 109.5 . . ?
H15A C15 H15B 109.5 . . ?
H15A C15 H15C 109.5 . . ?
H15B C15 H15C 109.5 . . ?
O1 C16 H16A 109.5 . . ?
O1 C16 H16B 109.5 . . ?
O1 C16 H16C 109.5 . . ?
H16A C16 H16B 109.5 . . ?
H16A C16 H16C 109.5 . . ?
H16B C16 H16C 109.5 . . ?
C8 C17 H17A 109.5 . . ?
C8 C17 H17B 109.5 . . ?
C8 C17 H17C 109.5 . . ?
H17A C17 H17B 109.5 . . ?
H17A C17 H17C 109.5 . . ?
H17B C17 H17C 109.5 . . ?
O4 C18 C13 126.93(17) . . ?
O4 C18 H18 116.5 . . ?
C13 C18 H18 116.5 . . ?
C12 C19 H19A 109.5 . . ?
C12 C19 H19B 109.5 . . ?
C12 C19 H19C 109.5 . . ?
H19A C19 H19B 109.5 . . ?
H19A C19 H19C 109.5 . . ?
H19B C19 H19C 109.5 . . ?
C12 C20 H20A 109.5 . . ?
C12 C20 H20B 109.5 . . ?
C12 C20 H20C 109.5 . . ?
H20A C20 H20B 109.5 . . ?
H20A C20 H20C 109.5 . . ?
H20B C20 H20C 109.5 . . ?

loop_
_geom_bond_atom_site_label_1
_geom_bond_atom_site_label_2
_geom_bond_distance
_geom_bond_site_symmetry_2
_geom_bond_publ_flag
O1 C2 1.370(2) . ?
O1 C16 1.429(2) . ?
O2 C4 1.375(2) . ?
O2 C15 1.428(2) . ?
O3 H3 0.8200 . ?
O3 C14 1.443(2) . ?
O4 C18 1.205(2) . ?
C1 C2 1.410(2) . ?
C1 C6 1.387(2) . ?
C1 C14 1.508(2) . ?
C2 C3 1.385(3) . ?
C3 H3A 0.9300 . ?
C3 C4 1.398(2) . ?
C4 C5 1.379(3) . ?
C5 H5 0.9300 . ?
C5 C6 1.401(3) . ?
C6 C7 1.512(2) . ?
C7 H7A 0.9700 . ?
C7 H7B 0.9700 . ?
C7 C8 1.545(2) . ?
C8 C9 1.543(2) . ?
C8 C13 1.579(2) . ?
C8 C17 1.540(3) . ?
C9 H9A 0.9700 . ?
C9 H9B 0.9700 . ?
C9 C10 1.521(3) . ?
C10 H10A 0.9700 . ?
C10 H10B 0.9700 . ?
C10 C11 1.519(3) . ?
C11 H11A 0.9700 . ?
C11 H11B 0.9700 . ?
C11 C12 1.540(2) . ?
C12 C13 1.596(2) . ?
C12 C19 1.547(2) . ?
C12 C20 1.533(3) . ?
C13 C14 1.553(2) . ?
C13 C18 1.530(2) . ?
C14 H14 0.9800 . ?
C15 H15A 0.9600 . ?
C15 H15B 0.9600 . ?
C15 H15C 0.9600 . ?
C16 H16A 0.9600 . ?
C16 H16B 0.9600 . ?
C16 H16C 0.9600 . ?
C17 H17A 0.9600 . ?
C17 H17B 0.9600 . ?
C17 H17C 0.9600 . ?
C18 H18 0.9300 . ?
C19 H19A 0.9600 . ?
C19 H19B 0.9600 . ?
C19 H19C 0.9600 . ?
C20 H20A 0.9600 . ?
C20 H20B 0.9600 . ?
C20 H20C 0.9600 . ?

loop_
_smtbx_masks_void_nr
_smtbx_masks_void_average_x
_smtbx_masks_void_average_y
_smtbx_masks_void_average_z
_smtbx_masks_void_volume
_smtbx_masks_void_count_electrons
_smtbx_masks_void_content
1 0.244 0.359 0.148 8.7 0.3 ?
2 0.756 0.859 0.852 8.7 0.3 ?
